data_1511915
loop_
_publ_author_name
'Gan, Wei'
'Moon, Patrick J.'
'Clavette, Christian'
'Das Neves, Nicolas'
'Markiewicz, Thomas'
'Toderian, Amy B.'
'Beauchemin, Andr\'e M'

_publ_section_title
;
 Synthesis and reactivity of unsymmetrical azomethine imines formed using
 alkene aminocarbonylation.
;
_journal_issue 8
_journal_name_full 'Organic letters'
_journal_page_first 1890
_journal_page_last 1893
_journal_paper_doi 10.1021/ol400542b
_journal_volume 15
_journal_year 2013
_chemical_formula_sum 'C14 H20 N2 O'
_chemical_formula_weight 232.32
_chemical_name_systematic
; 
 ? 
;
_space_group_IT_number 2
_symmetry_cell_setting triclinic
_symmetry_space_group_name_Hall '-P 1'
_symmetry_space_group_name_H-M 'P -1'
_atom_sites_solution_hydrogens geom
_atom_sites_solution_primary direct
_atom_sites_solution_secondary difmap
_audit_creation_method SHELXL-97
_cell_angle_alpha 85.839(13)
_cell_angle_beta 72.127(12)
_cell_angle_gamma 80.358(12)
_cell_formula_units_Z 2
_cell_length_a 6.4840(13)
_cell_length_b 9.9421(19)
_cell_length_c 9.963(2)
_cell_measurement_reflns_used 3333
_cell_measurement_temperature 200(2)
_cell_measurement_theta_max 28.34
_cell_measurement_theta_min 2.96
_cell_volume 602.5(2)
_computing_cell_refinement 'APEX II, Bruker (2009)'
_computing_data_collection 'APEX II, Bruker (2009)'
_computing_data_reduction 'XPREP, Bruker (2009)'
_computing_molecular_graphics 'SHELXTL, Bruker (2004)'
_computing_publication_material 'SHELXTL, Bruker (2004)'
_computing_structure_refinement 'SHELXL-97 (Sheldrick, 2008)'
_computing_structure_solution 'SHELXS-97 (Sheldrick, 2008)'
_diffrn_ambient_temperature 200(2)
_diffrn_measured_fraction_theta_full 0.869
_diffrn_measured_fraction_theta_max 0.869
_diffrn_measurement_device_type 'Bruker APEX-II CCD'
_diffrn_measurement_method '\f and \w scans'
_diffrn_radiation_monochromator graphite
_diffrn_radiation_source 'fine-focus sealed tube'
_diffrn_radiation_type MoK\a
_diffrn_radiation_wavelength 0.71073
_diffrn_reflns_av_R_equivalents 0.0355
_diffrn_reflns_av_sigmaI/netI 0.0484
_diffrn_reflns_limit_h_max 8
_diffrn_reflns_limit_h_min -8
_diffrn_reflns_limit_k_max 13
_diffrn_reflns_limit_k_min -13
_diffrn_reflns_limit_l_max 13
_diffrn_reflns_limit_l_min -9
_diffrn_reflns_number 6280
_diffrn_reflns_theta_full 28.45
_diffrn_reflns_theta_max 28.45
_diffrn_reflns_theta_min 2.08
_exptl_absorpt_coefficient_mu 0.081
_exptl_absorpt_correction_T_max 0.9935
_exptl_absorpt_correction_T_min 0.9799
_exptl_absorpt_correction_type multi-scan
_exptl_absorpt_process_details 'SADABS, Bruker (2003)'
_exptl_crystal_colour colourless
_exptl_crystal_density_diffrn 1.281
_exptl_crystal_density_meas ?
_exptl_crystal_density_method 'not measured'
_exptl_crystal_description plate
_exptl_crystal_F_000 252
_exptl_crystal_size_max 0.25
_exptl_crystal_size_mid 0.23
_exptl_crystal_size_min 0.08
_refine_diff_density_max 0.333
_refine_diff_density_min -0.322
_refine_diff_density_rms 0.062
_refine_ls_extinction_coef 0.036(16)
_refine_ls_extinction_expression Fc^*^=kFc[1+0.001xFc^2^\l^3^/sin(2\q)]^-1/4^
_refine_ls_extinction_method SHELXL
_refine_ls_goodness_of_fit_ref 1.064
_refine_ls_hydrogen_treatment constr
_refine_ls_matrix_type full
_refine_ls_number_parameters 155
_refine_ls_number_reflns 2652
_refine_ls_number_restraints 0
_refine_ls_restrained_S_all 1.064
_refine_ls_R_factor_all 0.1089
_refine_ls_R_factor_gt 0.0515
_refine_ls_shift/su_max 0.001
_refine_ls_shift/su_mean 0.000
_refine_ls_structure_factor_coef Fsqd
_refine_ls_weighting_details 'calc w=1/[\s^2^(Fo^2^)+(0.1430P)^2^+0.0164P] where P=(Fo^2^+2Fc^2^)/3'
_refine_ls_weighting_scheme calc
_refine_ls_wR_factor_gt 0.1604
_refine_ls_wR_factor_ref 0.2150
_reflns_number_gt 1715
_reflns_number_total 2652
_reflns_threshold_expression >2sigma(I)
_cod_data_source_file ol400542b_si_002.cif
_cod_data_source_block ab002
_cod_depositor_comments
;
The following automatic conversions were performed:

'_symmetry_cell_setting' value 'Triclinic' changed to 'triclinic'
according to /home/saulius/struct/CIF-dictionaries/cif_core.dic
dictionary named 'cif_core.dic' version 2.4.2 from 2011-04-26.

Automatic conversion script
Id: cif_fix_values 1891 2012-01-12 08:04:46Z andrius 

The following automatic conversions were performed:

'_exptl_crystal_density_meas' value 'n/a' was changed to '?' - the
value is perceived as not measured.

Automatic conversion script
Id: cif_fix_values 3008 2015-01-20 13:52:24Z robertas 
;
_cod_original_sg_symbol_H-M P-1
_cod_database_code 1511915

loop_
_symmetry_equiv_pos_as_xyz
'x, y, z'
'-x, -y, -z'

loop_
_atom_site_label
_atom_site_type_symbol
_atom_site_fract_x
_atom_site_fract_y
_atom_site_fract_z
_atom_site_U_iso_or_equiv
_atom_site_adp_type
_atom_site_occupancy
_atom_site_symmetry_multiplicity
_atom_site_calc_flag
_atom_site_refinement_flags
N1 N 0.1441(2) 0.38748(15) 0.22300(18) 0.0341(4) Uani 1 1 d .
N2 N 0.31002(19) 0.41358(14) 0.28250(16) 0.0298(4) Uani 1 1 d .
O1 O 0.1152(2) 0.27911(16) 0.03707(17) 0.0537(5) Uani 1 1 d .
C1 C 0.2187(3) 0.29872(19) 0.1155(2) 0.0361(5) Uani 1 1 d .
C2 C 0.4428(3) 0.22609(18) 0.1171(2) 0.0328(5) Uani 1 1 d .
H2A H 0.5553 0.2322 0.0231 0.039 Uiso 1 1 calc R
C3 C 0.4421(3) 0.07835(18) 0.1739(2) 0.0358(5) Uani 1 1 d .
H3A H 0.3656 0.0222 0.1308 0.043 Uiso 1 1 calc R
C4 C 0.6808(3) 0.0173(2) 0.1630(2) 0.0452(6) Uani 1 1 d .
H4A H 0.7817 0.0378 0.0695 0.054 Uiso 1 1 calc R
H4B H 0.6965 -0.0828 0.1796 0.054 Uiso 1 1 calc R
C5 C 0.7249(3) 0.09000(19) 0.2817(2) 0.0431(6) Uani 1 1 d .
H5A H 0.7580 0.0236 0.3540 0.052 Uiso 1 1 calc R
H5B H 0.8484 0.1422 0.2431 0.052 Uiso 1 1 calc R
C6 C 0.5073(3) 0.18606(18) 0.3433(2) 0.0367(5) Uani 1 1 d .
H6A H 0.4846 0.2186 0.4402 0.044 Uiso 1 1 calc R
C7 C 0.4947(2) 0.29957(16) 0.2327(2) 0.0309(5) Uani 1 1 d .
H7A H 0.6377 0.3348 0.1942 0.037 Uiso 1 1 calc R
C8 C 0.3402(3) 0.0976(2) 0.3328(2) 0.0400(5) Uani 1 1 d .
H8A H 0.3469 0.0108 0.3878 0.048 Uiso 1 1 calc R
H8B H 0.1882 0.1470 0.3583 0.048 Uiso 1 1 calc R
C9 C -0.0068(3) 0.51410(18) 0.2288(2) 0.0399(5) Uani 1 1 d .
H9A H -0.1160 0.5257 0.3233 0.048 Uiso 1 1 calc R
H9B H -0.0847 0.5168 0.1571 0.048 Uiso 1 1 calc R
C10 C 0.1428(3) 0.62449(18) 0.1972(2) 0.0358(5) Uani 1 1 d .
H10A H 0.1699 0.6584 0.0973 0.043 Uiso 1 1 calc R
C11 C 0.0641(3) 0.7440(2) 0.2984(3) 0.0472(6) Uani 1 1 d .
H11A H 0.1077 0.8295 0.2491 0.057 Uiso 1 1 calc R
H11B H -0.0974 0.7569 0.3396 0.057 Uiso 1 1 calc R
C12 C 0.1760(3) 0.7037(2) 0.4119(2) 0.0451(6) Uani 1 1 d .
H12A H 0.0972 0.6400 0.4824 0.054 Uiso 1 1 calc R
H12B H 0.1849 0.7849 0.4606 0.054 Uiso 1 1 calc R
C13 C 0.4034(3) 0.63453(19) 0.3292(2) 0.0398(5) Uani 1 1 d .
H13A H 0.4983 0.7029 0.2816 0.048 Uiso 1 1 calc R
H13B H 0.4744 0.5754 0.3919 0.048 Uiso 1 1 calc R
C14 C 0.3595(2) 0.55014(17) 0.2218(2) 0.0320(5) Uani 1 1 d .
H14A H 0.4835 0.5422 0.1321 0.038 Uiso 1 1 calc R

loop_
_atom_site_aniso_label
_atom_site_aniso_U_11
_atom_site_aniso_U_22
_atom_site_aniso_U_33
_atom_site_aniso_U_23
_atom_site_aniso_U_13
_atom_site_aniso_U_12
N1 0.0248(6) 0.0339(8) 0.0492(10) -0.0036(7) -0.0205(7) -0.0007(5)
N2 0.0236(6) 0.0290(8) 0.0404(10) -0.0038(7) -0.0165(6) 0.0007(5)
O1 0.0624(9) 0.0516(9) 0.0637(12) -0.0044(8) -0.0461(9) -0.0016(7)
C1 0.0364(8) 0.0359(9) 0.0420(12) 0.0020(9) -0.0218(8) -0.0043(7)
C2 0.0307(7) 0.0357(9) 0.0331(11) -0.0046(8) -0.0130(7) -0.0002(6)
C3 0.0389(9) 0.0318(9) 0.0401(12) -0.0064(8) -0.0177(8) -0.0017(7)
C4 0.0444(10) 0.0391(10) 0.0528(14) -0.0149(10) -0.0216(10) 0.0109(8)
C5 0.0401(9) 0.0367(10) 0.0564(14) -0.0097(10) -0.0265(9) 0.0104(8)
C6 0.0406(8) 0.0351(9) 0.0382(11) -0.0087(8) -0.0222(8) 0.0068(7)
C7 0.0249(7) 0.0271(8) 0.0432(12) -0.0060(8) -0.0154(7) 0.0009(6)
C8 0.0410(9) 0.0393(10) 0.0392(13) 0.0009(9) -0.0138(9) -0.0018(7)
C9 0.0262(8) 0.0384(10) 0.0573(14) -0.0010(10) -0.0197(8) 0.0029(7)
C10 0.0315(8) 0.0352(9) 0.0436(12) 0.0013(9) -0.0192(8) 0.0012(7)
C11 0.0355(9) 0.0365(10) 0.0711(17) -0.0101(11) -0.0237(10) 0.0092(7)
C12 0.0394(9) 0.0451(11) 0.0506(14) -0.0165(10) -0.0154(9) 0.0041(8)
C13 0.0310(8) 0.0343(9) 0.0589(14) -0.0121(9) -0.0221(9) 0.0028(7)
C14 0.0240(7) 0.0313(9) 0.0413(11) -0.0048(8) -0.0125(7) 0.0008(6)

loop_
_atom_type_symbol
_atom_type_description
_atom_type_scat_dispersion_real
_atom_type_scat_dispersion_imag
_atom_type_scat_source
C C 0.0033 0.0016 'International Tables Vol C Tables 4.2.6.8 and 6.1.1.4'
H H 0.0000 0.0000 'International Tables Vol C Tables 4.2.6.8 and 6.1.1.4'
N N 0.0061 0.0033 'International Tables Vol C Tables 4.2.6.8 and 6.1.1.4'
O O 0.0106 0.0060 'International Tables Vol C Tables 4.2.6.8 and 6.1.1.4'

loop_
_geom_angle_atom_site_label_1
_geom_angle_atom_site_label_2
_geom_angle_atom_site_label_3
_geom_angle
C1 N1 N2 114.31(12)
C1 N1 C9 126.53(15)
N2 N1 C9 106.95(12)
N1 N2 C7 104.62(11)
N1 N2 C14 103.56(12)
C7 N2 C14 114.25(13)
O1 C1 N1 124.56(15)
O1 C1 C2 127.47(16)
N1 C1 C2 107.90(13)
C1 C2 C3 113.50(15)
C1 C2 C7 104.06(12)
C3 C2 C7 103.13(14)
C8 C3 C2 102.37(14)
C8 C3 C4 102.03(14)
C2 C3 C4 107.19(16)
C3 C4 C5 102.80(13)
C6 C5 C4 103.15(11)
C8 C6 C7 103.55(13)
C8 C6 C5 101.02(13)
C7 C6 C5 106.53(17)
N2 C7 C6 114.05(15)
N2 C7 C2 106.60(11)
C6 C7 C2 102.78(14)
C3 C8 C6 93.98(16)
N1 C9 C10 103.63(12)
C11 C10 C9 114.96(17)
C11 C10 C14 105.64(13)
C9 C10 C14 104.21(14)
C12 C11 C10 104.66(13)
C11 C12 C13 103.17(16)
C14 C13 C12 103.82(12)
N2 C14 C13 111.01(15)
N2 C14 C10 105.03(13)
C13 C14 C10 105.77(12)

loop_
_geom_bond_atom_site_label_1
_geom_bond_atom_site_label_2
_geom_bond_distance
N1 C1 1.355(2)
N1 N2 1.4433(16)
N1 C9 1.452(2)
N2 C7 1.4926(17)
N2 C14 1.490(2)
O1 C1 1.220(2)
C1 C2 1.514(2)
C2 C3 1.536(3)
C2 C7 1.554(2)
C3 C8 1.530(3)
C3 C4 1.539(2)
C4 C5 1.550(2)
C5 C6 1.543(2)
C6 C8 1.537(3)
C6 C7 1.530(3)
C9 C10 1.538(3)
C10 C11 1.531(2)
C10 C14 1.5552(18)
C11 C12 1.518(3)
C12 C13 1.524(2)
C13 C14 1.525(2)

loop_
_geom_torsion_atom_site_label_1
_geom_torsion_atom_site_label_2
_geom_torsion_atom_site_label_3
_geom_torsion_atom_site_label_4
_geom_torsion
C1 N1 N2 C7 -17.0(2)
C9 N1 N2 C7 -162.15(16)
C1 N1 N2 C14 102.94(17)
C9 N1 N2 C14 -42.19(18)
N2 N1 C1 O1 -168.0(2)
C9 N1 C1 O1 -30.9(3)
N2 N1 C1 C2 14.8(2)
C9 N1 C1 C2 151.90(18)
O1 C1 C2 C3 -71.8(3)
N1 C1 C2 C3 105.28(18)
O1 C1 C2 C7 176.9(2)
N1 C1 C2 C7 -6.1(2)
C1 C2 C3 C8 -75.35(17)
C7 C2 C3 C8 36.58(15)
C1 C2 C3 C4 177.73(14)
C7 C2 C3 C4 -70.34(16)
C8 C3 C4 C5 -34.7(2)
C2 C3 C4 C5 72.4(2)
C3 C4 C5 C6 -1.3(2)
C4 C5 C6 C8 36.5(2)
C4 C5 C6 C7 -71.34(19)
N1 N2 C7 C6 -101.02(16)
C14 N2 C7 C6 146.46(13)
N1 N2 C7 C2 11.68(19)
C14 N2 C7 C2 -100.84(16)
C8 C6 C7 N2 82.34(16)
C5 C6 C7 N2 -171.60(11)
C8 C6 C7 C2 -32.63(16)
C5 C6 C7 C2 73.43(15)
C1 C2 C7 N2 -3.8(2)
C3 C2 C7 N2 -122.56(14)
C1 C2 C7 C6 116.40(16)
C3 C2 C7 C6 -2.32(15)
C2 C3 C8 C6 -54.75(14)
C4 C3 C8 C6 56.11(16)
C7 C6 C8 C3 53.69(15)
C5 C6 C8 C3 -56.50(16)
C1 N1 C9 C10 -102.6(2)
N2 N1 C9 C10 37.0(2)
N1 C9 C10 C11 -132.18(16)
N1 C9 C10 C14 -17.06(19)
C9 C10 C11 C12 92.61(18)
C14 C10 C11 C12 -21.7(2)
C10 C11 C12 C13 38.6(2)
C11 C12 C13 C14 -40.5(2)
N1 N2 C14 C13 143.10(12)
C7 N2 C14 C13 -103.74(14)
N1 N2 C14 C10 29.23(16)
C7 N2 C14 C10 142.39(13)
C12 C13 C14 N2 -86.53(17)
C12 C13 C14 C10 26.9(2)
C11 C10 C14 N2 114.20(17)
C9 C10 C14 N2 -7.33(18)
C11 C10 C14 C13 -3.3(2)
C9 C10 C14 C13 -124.82(17)
